data_7059961
loop_
_publ_author_name
'Kadari, Lingaswamy'
'Erb, William'
'Roisnel, Thierry'
'Radha Krishna, Palakodety'
'Mongin, Florence'

_publ_section_title
;
 Iodoferrocene as a partner in N-arylation of amides
;
_journal_issue 37
_journal_name_full 'New Journal of Chemistry'
_journal_page_first 15928
_journal_page_last 15941
_journal_paper_doi 10.1039/D0NJ03470C
_journal_volume 44
_journal_year 2020
_chemical_compound_source 'synthesis as described'
_chemical_formula_moiety 'C18 H17 Fe N O'
_chemical_formula_sum 'C18 H17 Fe N O'
_chemical_formula_weight 319.17
_space_group_crystal_system monoclinic
_space_group_IT_number 14
_space_group_name_Hall '-P 2ybc'
_space_group_name_H-M_alt 'P 1 21/c 1'
_atom_sites_solution_hydrogens geom
_atom_sites_solution_primary dual
_atom_sites_solution_secondary difmap
_audit_update_record
;
2020-07-07 deposited with the CCDC.	2020-09-04 downloaded from the CCDC.
;
_cell_angle_alpha 90
_cell_angle_beta 95.784(4)
_cell_angle_gamma 90
_cell_formula_units_Z 4
_cell_length_a 9.6323(9)
_cell_length_b 10.0838(12)
_cell_length_c 15.0175(18)
_cell_measurement_reflns_used 9574
_cell_measurement_temperature 150
_cell_measurement_theta_max 27.5042
_cell_measurement_theta_min 2.4368
_cell_measurement_wavelength 0.710730
_cell_volume 1451.2(3)
_computing_cell_refinement 'APEX3 (Bruker, 2015)'
_computing_data_collection 'SAINT (Bruker, 2014)'
_computing_data_reduction 'SAINT (Bruker, 2014)'
_computing_molecular_graphics
;
   'SXGRAPH (L. Farrugia, 1999), Mercury (CSD, 2016)'
;
_computing_publication_material 'CRYSCALC (T. Roisnel, local program, 2019)'
_computing_structure_refinement 'SHELXL-2018_3 (Sheldrick, 2018)'
_computing_structure_solution 'SHELXT (G. Sheldrick, 2015)'
_diffrn_ambient_temperature 150
_diffrn_detector '(CMOS) PHOTON 100'
_diffrn_detector_area_resol_mean 10.4167
_diffrn_measured_fraction_theta_full 0.997
_diffrn_measured_fraction_theta_max 0.994
_diffrn_measurement_device_type 'D8 VENTURE Bruker AXS'
_diffrn_measurement_method 'rotation images'
_diffrn_orient_matrix_UB_11 -0.0343512
_diffrn_orient_matrix_UB_12 0.0728412
_diffrn_orient_matrix_UB_13 0.0372932
_diffrn_orient_matrix_UB_21 -0.0497364
_diffrn_orient_matrix_UB_22 0.0409794
_diffrn_orient_matrix_UB_23 -0.0548831
_diffrn_orient_matrix_UB_31 -0.0850577
_diffrn_orient_matrix_UB_32 -0.0533797
_diffrn_orient_matrix_UB_33 0.0087563
_diffrn_radiation_monochromator 'multilayer monochromator'
_diffrn_radiation_probe x-ray
_diffrn_radiation_source 'Incoatec microfocus sealed tube'
_diffrn_radiation_type MoK\a
_diffrn_radiation_wavelength 0.71073
_diffrn_reflns_av_R_equivalents 0.0280
_diffrn_reflns_av_unetI/netI 0.0276
_diffrn_reflns_limit_h_max 12
_diffrn_reflns_limit_h_min -11
_diffrn_reflns_limit_k_max 13
_diffrn_reflns_limit_k_min -11
_diffrn_reflns_limit_l_max 19
_diffrn_reflns_limit_l_min -19
_diffrn_reflns_number 12039
_diffrn_reflns_theta_full 25.242
_diffrn_reflns_theta_max 27.505
_diffrn_reflns_theta_min 2.125
_diffrn_source_current 1.0
_diffrn_source_voltage 50.0
_exptl_absorpt_coefficient_mu 1.036
_exptl_absorpt_correction_T_max 0.740
_exptl_absorpt_correction_T_min 0.652
_exptl_absorpt_correction_type multi-scan
_exptl_absorpt_process_details
;
  [Sheldrick, G.M. (2014). SADABS Bruker AXS Inc., Madison, Wisconsin, USA]
;
_exptl_crystal_colour orange
_exptl_crystal_density_diffrn 1.461
_exptl_crystal_description prism
_exptl_crystal_F_000 664
_exptl_crystal_size_max 0.500
_exptl_crystal_size_mid 0.430
_exptl_crystal_size_min 0.290
_refine_diff_density_max 0.292
_refine_diff_density_min -0.422
_refine_diff_density_rms 0.060
_refine_ls_extinction_method none
_refine_ls_goodness_of_fit_ref 1.048
_refine_ls_hydrogen_treatment constr
_refine_ls_matrix_type full
_refine_ls_number_parameters 191
_refine_ls_number_reflns 3316
_refine_ls_number_restraints 0
_refine_ls_restrained_S_all 1.048
_refine_ls_R_factor_all 0.0295
_refine_ls_R_factor_gt 0.0263
_refine_ls_shift/su_max 0.013
_refine_ls_shift/su_mean 0.000
_refine_ls_structure_factor_coef Fsqd
_refine_ls_weighting_details 'w=1/[\s^2^(Fo^2^)+(0.0361P)^2^+0.7264P] where P=(Fo^2^+2Fc^2^)/3'
_refine_ls_weighting_scheme calc
_refine_ls_wR_factor_gt 0.0699
_refine_ls_wR_factor_ref 0.0721
_reflns_Friedel_coverage 0.000
_reflns_number_gt 3050
_reflns_number_total 3316
_reflns_threshold_expression >2sigma(I)
_cod_data_source_file d0nj03470c2.cif
_cod_data_source_block WEKL1182
_cod_depositor_comments 'Adding full bibliography for 7059953--7059970.cif.'
_cod_original_sg_symbol_H-M 'P 21/c'
_cod_database_code 7059961

loop_
_space_group_symop_operation_xyz
'x, y, z'
'-x, y+1/2, -z+1/2'
'-x, -y, -z'
'x, -y-1/2, z-1/2'

loop_
_atom_site_label
_atom_site_type_symbol
_atom_site_fract_x
_atom_site_fract_y
_atom_site_fract_z
_atom_site_U_iso_or_equiv
_atom_site_adp_type
_atom_site_occupancy
_atom_site_site_symmetry_order
_atom_site_calc_flag
_atom_site_refinement_flags_posn
_atom_site_refinement_flags_adp
_atom_site_refinement_flags_occupancy
_atom_site_disorder_assembly
_atom_site_disorder_group
C1 C 0.22395(15) 0.26691(16) 0.49170(10) 0.0213(3) Uani 1 1 d . . . . .
H1 H 0.215704 0.174538 0.479897 0.026 Uiso 1 1 calc R U . . .
C2 C 0.33495(16) 0.35045(17) 0.47012(10) 0.0235(3) Uani 1 1 d . . . . .
H2 H 0.413590 0.323525 0.441198 0.028 Uiso 1 1 calc R U . . .
C3 C 0.30776(16) 0.48094(17) 0.49930(11) 0.0244(3) Uani 1 1 d . . . . .
H3 H 0.365158 0.556458 0.493593 0.029 Uiso 1 1 calc R U . . .
C4 C 0.17930(15) 0.47873(16) 0.53864(11) 0.0233(3) Uani 1 1 d . . . . .
H4 H 0.135809 0.552659 0.563534 0.028 Uiso 1 1 calc R U . . .
C5 C 0.12736(15) 0.34635(16) 0.53417(10) 0.0211(3) Uani 1 1 d . . . . .
H5 H 0.043368 0.316360 0.555644 0.025 Uiso 1 1 calc R U . . .
C6 C 0.48440(14) 0.41322(14) 0.69299(9) 0.0143(3) Uani 1 1 d . . . . .
H6 H 0.548678 0.481195 0.681774 0.017 Uiso 1 1 calc R U . . .
C7 C 0.35670(15) 0.42989(15) 0.73236(9) 0.0191(3) Uani 1 1 d . . . . .
H7 H 0.322017 0.511155 0.753242 0.023 Uiso 1 1 calc R U . . .
C8 C 0.28989(15) 0.30373(15) 0.73503(9) 0.0192(3) Uani 1 1 d . . . . .
H8 H 0.202714 0.286771 0.757279 0.023 Uiso 1 1 calc R U . . .
C9 C 0.37688(14) 0.20753(14) 0.69847(9) 0.0156(3) Uani 1 1 d . . . . .
H9 H 0.357991 0.115395 0.691870 0.019 Uiso 1 1 calc R U . . .
C10 C 0.49767(13) 0.27513(13) 0.67356(9) 0.0121(3) Uani 1 1 d . . . . .
N11 N 0.61022(11) 0.21382(11) 0.63506(8) 0.0142(2) Uani 1 1 d . . . . .
C12 C 0.57625(16) 0.11113(16) 0.56736(11) 0.0230(3) Uani 1 1 d . . . . .
H12A H 0.569664 0.151171 0.507623 0.034 Uiso 1 1 calc R U . . .
H12B H 0.486779 0.070109 0.577070 0.034 Uiso 1 1 calc R U . . .
H12C H 0.649588 0.043396 0.572099 0.034 Uiso 1 1 calc R U . . .
C13 C 0.74532(14) 0.25713(13) 0.64533(9) 0.0133(3) Uani 1 1 d . . . . .
O14 O 0.82818(10) 0.21918(11) 0.59336(7) 0.0202(2) Uani 1 1 d . . . . .
C15 C 0.79676(14) 0.34299(13) 0.72314(9) 0.0130(3) Uani 1 1 d . . . . .
C16 C 0.77113(15) 0.31225(15) 0.81055(9) 0.0174(3) Uani 1 1 d . . . . .
H16 H 0.707956 0.243092 0.821298 0.021 Uiso 1 1 calc R U . . .
C17 C 0.83844(16) 0.38326(16) 0.88233(10) 0.0216(3) Uani 1 1 d . . . . .
H17 H 0.823180 0.360661 0.941977 0.026 Uiso 1 1 calc R U . . .
C18 C 0.92755(15) 0.48674(16) 0.86638(10) 0.0224(3) Uani 1 1 d . . . . .
H18 H 0.972705 0.535362 0.915187 0.027 Uiso 1 1 calc R U . . .
C19 C 0.95101(15) 0.51957(15) 0.77925(10) 0.0209(3) Uani 1 1 d . . . . .
H19 H 1.010540 0.591701 0.768515 0.025 Uiso 1 1 calc R U . . .
C20 C 0.88739(14) 0.44686(15) 0.70791(9) 0.0170(3) Uani 1 1 d . . . . .
H20 H 0.905574 0.467835 0.648518 0.020 Uiso 1 1 calc R U . . .
Fe1 Fe 0.32025(2) 0.35346(2) 0.60609(2) 0.01230(8) Uani 1 1 d . . . . .

loop_
_atom_site_aniso_label
_atom_site_aniso_U_11
_atom_site_aniso_U_22
_atom_site_aniso_U_33
_atom_site_aniso_U_23
_atom_site_aniso_U_13
_atom_site_aniso_U_12
C1 0.0189(7) 0.0272(8) 0.0168(7) -0.0023(6) -0.0038(5) -0.0021(6)
C2 0.0168(7) 0.0405(10) 0.0130(7) 0.0055(6) 0.0001(5) 0.0005(6)
C3 0.0204(7) 0.0282(8) 0.0227(7) 0.0150(6) -0.0070(6) -0.0042(6)
C4 0.0185(7) 0.0238(8) 0.0257(8) 0.0055(6) -0.0077(6) 0.0064(6)
C5 0.0109(6) 0.0298(8) 0.0216(7) 0.0027(6) -0.0035(5) -0.0016(5)
C6 0.0145(6) 0.0130(7) 0.0144(6) -0.0015(5) -0.0027(5) 0.0007(5)
C7 0.0217(7) 0.0201(7) 0.0153(6) -0.0033(5) 0.0009(5) 0.0056(6)
C8 0.0179(7) 0.0252(8) 0.0150(7) 0.0036(6) 0.0045(5) 0.0015(6)
C9 0.0165(6) 0.0145(7) 0.0154(6) 0.0048(5) -0.0006(5) -0.0008(5)
C10 0.0115(6) 0.0129(6) 0.0113(6) 0.0005(5) -0.0017(5) 0.0007(5)
N11 0.0125(5) 0.0138(6) 0.0156(6) -0.0054(4) -0.0015(4) 0.0007(4)
C12 0.0204(7) 0.0226(8) 0.0252(8) -0.0133(6) -0.0014(6) 0.0001(6)
C13 0.0141(6) 0.0139(6) 0.0114(6) 0.0019(5) -0.0014(5) 0.0028(5)
O14 0.0165(5) 0.0270(6) 0.0173(5) -0.0054(4) 0.0025(4) 0.0025(4)
C15 0.0106(6) 0.0150(6) 0.0125(6) -0.0009(5) -0.0029(5) 0.0022(5)
C16 0.0180(7) 0.0193(7) 0.0147(6) 0.0021(5) -0.0003(5) -0.0010(5)
C17 0.0241(7) 0.0290(8) 0.0110(6) -0.0001(6) -0.0019(5) 0.0010(6)
C18 0.0209(7) 0.0260(8) 0.0186(7) -0.0072(6) -0.0059(5) 0.0001(6)
C19 0.0159(6) 0.0216(7) 0.0246(7) -0.0014(6) -0.0007(5) -0.0051(5)
C20 0.0147(6) 0.0205(7) 0.0157(6) 0.0012(5) 0.0011(5) -0.0003(5)
Fe1 0.01017(11) 0.01362(12) 0.01273(11) 0.00234(7) -0.00077(7) 0.00019(6)

loop_
_atom_type_symbol
_atom_type_description
_atom_type_scat_dispersion_real
_atom_type_scat_dispersion_imag
_atom_type_scat_source
C C 0.0033 0.0016 'International Tables Vol C Tables 4.2.6.8 and 6.1.1.4'
H H 0.0000 0.0000 'International Tables Vol C Tables 4.2.6.8 and 6.1.1.4'
Fe Fe 0.3463 0.8444 'International Tables Vol C Tables 4.2.6.8 and 6.1.1.4'
N N 0.0061 0.0033 'International Tables Vol C Tables 4.2.6.8 and 6.1.1.4'
O O 0.0106 0.0060 'International Tables Vol C Tables 4.2.6.8 and 6.1.1.4'

loop_
_geom_angle_atom_site_label_1
_geom_angle_atom_site_label_2
_geom_angle_atom_site_label_3
_geom_angle
_geom_angle_site_symmetry_1
_geom_angle_site_symmetry_3
_geom_angle_publ_flag
C2 C1 C5 107.95(14) . . ?
C2 C1 Fe1 69.77(9) . . ?
C5 C1 Fe1 69.43(8) . . ?
C2 C1 H1 126.0 . . ?
C5 C1 H1 126.0 . . ?
Fe1 C1 H1 126.3 . . ?
C3 C2 C1 108.18(14) . . ?
C3 C2 Fe1 69.35(9) . . ?
C1 C2 Fe1 69.82(9) . . ?
C3 C2 H2 125.9 . . ?
C1 C2 H2 125.9 . . ?
Fe1 C2 H2 126.5 . . ?
C2 C3 C4 107.98(14) . . ?
C2 C3 Fe1 70.25(9) . . ?
C4 C3 Fe1 69.54(8) . . ?
C2 C3 H3 126.0 . . ?
C4 C3 H3 126.0 . . ?
Fe1 C3 H3 125.8 . . ?
C3 C4 C5 108.11(14) . . ?
C3 C4 Fe1 69.77(8) . . ?
C5 C4 Fe1 69.96(8) . . ?
C3 C4 H4 125.9 . . ?
C5 C4 H4 125.9 . . ?
Fe1 C4 H4 125.9 . . ?
C1 C5 C4 107.79(13) . . ?
C1 C5 Fe1 70.03(8) . . ?
C4 C5 Fe1 69.38(8) . . ?
C1 C5 H5 126.1 . . ?
C4 C5 H5 126.1 . . ?
Fe1 C5 H5 126.1 . . ?
C7 C6 C10 107.30(12) . . ?
C7 C6 Fe1 69.79(8) . . ?
C10 C6 Fe1 70.19(7) . . ?
C7 C6 H6 126.3 . . ?
C10 C6 H6 126.3 . . ?
Fe1 C6 H6 125.3 . . ?
C6 C7 C8 108.44(12) . . ?
C6 C7 Fe1 69.27(8) . . ?
C8 C7 Fe1 69.78(8) . . ?
C6 C7 H7 125.8 . . ?
C8 C7 H7 125.8 . . ?
Fe1 C7 H7 126.7 . . ?
C9 C8 C7 108.12(12) . . ?
C9 C8 Fe1 69.98(8) . . ?
C7 C8 Fe1 69.38(8) . . ?
C9 C8 H8 125.9 . . ?
C7 C8 H8 125.9 . . ?
Fe1 C8 H8 126.3 . . ?
C8 C9 C10 107.53(12) . . ?
C8 C9 Fe1 69.35(8) . . ?
C10 C9 Fe1 69.53(7) . . ?
C8 C9 H9 126.2 . . ?
C10 C9 H9 126.2 . . ?
Fe1 C9 H9 126.4 . . ?
N11 C10 C9 124.98(12) . . ?
N11 C10 C6 126.44(12) . . ?
C9 C10 C6 108.58(12) . . ?
N11 C10 Fe1 126.69(9) . . ?
C9 C10 Fe1 69.76(7) . . ?
C6 C10 Fe1 68.88(7) . . ?
C13 N11 C10 124.89(11) . . ?
C13 N11 C12 116.60(12) . . ?
C10 N11 C12 117.64(11) . . ?
N11 C12 H12A 109.5 . . ?
N11 C12 H12B 109.5 . . ?
H12A C12 H12B 109.5 . . ?
N11 C12 H12C 109.5 . . ?
H12A C12 H12C 109.5 . . ?
H12B C12 H12C 109.5 . . ?
O14 C13 N11 119.96(13) . . ?
O14 C13 C15 119.29(12) . . ?
N11 C13 C15 120.61(12) . . ?
C16 C15 C20 119.57(13) . . ?
C16 C15 C13 121.99(12) . . ?
C20 C15 C13 117.95(12) . . ?
C15 C16 C17 119.97(13) . . ?
C15 C16 H16 120.0 . . ?
C17 C16 H16 120.0 . . ?
C18 C17 C16 119.94(14) . . ?
C18 C17 H17 120.0 . . ?
C16 C17 H17 120.0 . . ?
C17 C18 C19 120.25(13) . . ?
C17 C18 H18 119.9 . . ?
C19 C18 H18 119.9 . . ?
C20 C19 C18 119.97(14) . . ?
C20 C19 H19 120.0 . . ?
C18 C19 H19 120.0 . . ?
C19 C20 C15 120.26(13) . . ?
C19 C20 H20 119.9 . . ?
C15 C20 H20 119.9 . . ?
C6 Fe1 C7 40.94(5) . . ?
C6 Fe1 C4 124.60(6) . . ?
C7 Fe1 C4 105.65(6) . . ?
C6 Fe1 C3 107.24(6) . . ?
C7 Fe1 C3 118.71(7) . . ?
C4 Fe1 C3 40.69(6) . . ?
C6 Fe1 C8 69.06(6) . . ?
C7 Fe1 C8 40.83(6) . . ?
C4 Fe1 C8 117.90(6) . . ?
C3 Fe1 C8 152.88(7) . . ?
C6 Fe1 C5 161.74(6) . . ?
C7 Fe1 C5 124.23(6) . . ?
C4 Fe1 C5 40.66(6) . . ?
C3 Fe1 C5 68.39(6) . . ?
C8 Fe1 C5 106.30(6) . . ?
C6 Fe1 C10 40.94(5) . . ?
C7 Fe1 C10 68.34(5) . . ?
C4 Fe1 C10 163.47(6) . . ?
C3 Fe1 C10 127.40(6) . . ?
C8 Fe1 C10 68.34(5) . . ?
C5 Fe1 C10 155.39(6) . . ?
C6 Fe1 C9 69.13(6) . . ?
C7 Fe1 C9 68.61(6) . . ?
C4 Fe1 C9 153.21(6) . . ?
C3 Fe1 C9 165.18(6) . . ?
C8 Fe1 C9 40.67(6) . . ?
C5 Fe1 C9 119.59(6) . . ?
C10 Fe1 C9 40.71(5) . . ?
C6 Fe1 C2 120.83(6) . . ?
C7 Fe1 C2 154.41(6) . . ?
C4 Fe1 C2 68.11(7) . . ?
C3 Fe1 C2 40.40(7) . . ?
C8 Fe1 C2 164.35(7) . . ?
C5 Fe1 C2 68.12(6) . . ?
C10 Fe1 C2 110.25(6) . . ?
C9 Fe1 C2 128.12(6) . . ?
C6 Fe1 C1 156.03(6) . . ?
C7 Fe1 C1 162.39(6) . . ?
C4 Fe1 C1 68.20(7) . . ?
C3 Fe1 C1 68.14(7) . . ?
C8 Fe1 C1 126.05(6) . . ?
C5 Fe1 C1 40.54(6) . . ?
C10 Fe1 C1 122.01(6) . . ?
C9 Fe1 C1 108.99(6) . . ?
C2 Fe1 C1 40.41(6) . . ?

loop_
_geom_bond_atom_site_label_1
_geom_bond_atom_site_label_2
_geom_bond_distance
_geom_bond_site_symmetry_2
_geom_bond_publ_flag
C1 C2 1.424(2) . ?
C1 C5 1.426(2) . ?
C1 Fe1 2.0620(15) . ?
C1 H1 0.9500 . ?
C2 C3 1.420(2) . ?
C2 Fe1 2.0612(15) . ?
C2 H2 0.9500 . ?
C3 C4 1.424(2) . ?
C3 Fe1 2.0493(15) . ?
C3 H3 0.9500 . ?
C4 C5 1.425(2) . ?
C4 Fe1 2.0464(14) . ?
C4 H4 0.9500 . ?
C5 Fe1 2.0541(14) . ?
C5 H5 0.9500 . ?
C6 C7 1.4274(19) . ?
C6 C10 1.4311(19) . ?
C6 Fe1 2.0373(13) . ?
C6 H6 0.9500 . ?
C7 C8 1.428(2) . ?
C7 Fe1 2.0442(14) . ?
C7 H7 0.9500 . ?
C8 C9 1.427(2) . ?
C8 Fe1 2.0496(14) . ?
C8 H8 0.9500 . ?
C9 C10 1.4304(18) . ?
C9 Fe1 2.0579(13) . ?
C9 H9 0.9500 . ?
C10 N11 1.4206(17) . ?
C10 Fe1 2.0548(13) . ?
N11 C13 1.3666(18) . ?
N11 C12 1.4649(18) . ?
C12 H12A 0.9800 . ?
C12 H12B 0.9800 . ?
C12 H12C 0.9800 . ?
C13 O14 1.2322(16) . ?
C13 C15 1.4979(18) . ?
C15 C16 1.3947(19) . ?
C15 C20 1.3971(19) . ?
C16 C17 1.398(2) . ?
C16 H16 0.9500 . ?
C17 C18 1.387(2) . ?
C17 H17 0.9500 . ?
C18 C19 1.390(2) . ?
C18 H18 0.9500 . ?
C19 C20 1.389(2) . ?
C19 H19 0.9500 . ?
C20 H20 0.9500 . ?

loop_
_geom_torsion_atom_site_label_1
_geom_torsion_atom_site_label_2
_geom_torsion_atom_site_label_3
_geom_torsion_atom_site_label_4
_geom_torsion
_geom_torsion_site_symmetry_1
_geom_torsion_site_symmetry_2
_geom_torsion_site_symmetry_3
_geom_torsion_site_symmetry_4
_geom_torsion_publ_flag
C5 C1 C2 C3 0.21(17) . . . . ?
Fe1 C1 C2 C3 -58.93(10) . . . . ?
C5 C1 C2 Fe1 59.14(10) . . . . ?
C1 C2 C3 C4 -0.32(17) . . . . ?
Fe1 C2 C3 C4 -59.54(10) . . . . ?
C1 C2 C3 Fe1 59.22(10) . . . . ?
C2 C3 C4 C5 0.30(17) . . . . ?
Fe1 C3 C4 C5 -59.68(10) . . . . ?
C2 C3 C4 Fe1 59.98(10) . . . . ?
C2 C1 C5 C4 -0.03(17) . . . . ?
Fe1 C1 C5 C4 59.32(10) . . . . ?
C2 C1 C5 Fe1 -59.35(10) . . . . ?
C3 C4 C5 C1 -0.17(17) . . . . ?
Fe1 C4 C5 C1 -59.73(10) . . . . ?
C3 C4 C5 Fe1 59.56(10) . . . . ?
C10 C6 C7 C8 -1.50(15) . . . . ?
Fe1 C6 C7 C8 58.96(10) . . . . ?
C10 C6 C7 Fe1 -60.46(9) . . . . ?
C6 C7 C8 C9 0.83(16) . . . . ?
Fe1 C7 C8 C9 59.47(10) . . . . ?
C6 C7 C8 Fe1 -58.64(10) . . . . ?
C7 C8 C9 C10 0.17(16) . . . . ?
Fe1 C8 C9 C10 59.27(9) . . . . ?
C7 C8 C9 Fe1 -59.10(10) . . . . ?
C8 C9 C10 N11 179.56(12) . . . . ?
Fe1 C9 C10 N11 -121.28(13) . . . . ?
C8 C9 C10 C6 -1.11(15) . . . . ?
Fe1 C9 C10 C6 58.05(9) . . . . ?
C8 C9 C10 Fe1 -59.16(9) . . . . ?
C7 C6 C10 N11 -179.07(12) . . . . ?
Fe1 C6 C10 N11 120.72(13) . . . . ?
C7 C6 C10 C9 1.61(15) . . . . ?
Fe1 C6 C10 C9 -58.59(9) . . . . ?
C7 C6 C10 Fe1 60.21(9) . . . . ?
C9 C10 N11 C13 -150.56(13) . . . . ?
C6 C10 N11 C13 30.2(2) . . . . ?
Fe1 C10 N11 C13 119.74(13) . . . . ?
C9 C10 N11 C12 40.50(19) . . . . ?
C6 C10 N11 C12 -138.71(14) . . . . ?
Fe1 C10 N11 C12 -49.21(17) . . . . ?
C10 N11 C13 O14 -162.27(13) . . . . ?
C12 N11 C13 O14 6.8(2) . . . . ?
C10 N11 C13 C15 22.1(2) . . . . ?
C12 N11 C13 C15 -168.89(13) . . . . ?
O14 C13 C15 C16 -128.00(15) . . . . ?
N11 C13 C15 C16 47.70(19) . . . . ?
O14 C13 C15 C20 43.86(18) . . . . ?
N11 C13 C15 C20 -140.44(13) . . . . ?
C20 C15 C16 C17 -1.5(2) . . . . ?
C13 C15 C16 C17 170.28(13) . . . . ?
C15 C16 C17 C18 1.9(2) . . . . ?
C16 C17 C18 C19 -0.5(2) . . . . ?
C17 C18 C19 C20 -1.3(2) . . . . ?
C18 C19 C20 C15 1.8(2) . . . . ?
C16 C15 C20 C19 -0.4(2) . . . . ?
C13 C15 C20 C19 -172.42(13) . . . . ?
